data_7240485
loop_
_publ_author_name
'Rabideau, Brooks D.'
'Soltani, Mohammad'
'Parker, Rome A.'
'Siu, Benjamin'
'Salter, E. Alan'
'Wierzbicki, Andrzej'
'West, Kevin N.'
'Davis, Jr, James H'

_publ_section_title
;
 Tuning the melting point of selected ionic liquids through adjustment of
 the cation's dipole moment.
;
_journal_issue 21
_journal_name_full 'Physical chemistry chemical physics : PCCP'
_journal_page_first 12301
_journal_page_last 12311
_journal_paper_doi 10.1039/d0cp01214a
_journal_volume 22
_journal_year 2020
_chemical_formula_moiety 'C24 H19 F P, C2 F6 N O4 S2'
_chemical_formula_sum 'C26 H19 F7 N O4 P S2'
_chemical_formula_weight 637.51
_chemical_name_systematic '(4-fluorphenyl)triphenylphosphonium bistriflimide'
_space_group_crystal_system triclinic
_space_group_IT_number 2
_space_group_name_Hall '-P 1'
_space_group_name_H-M_alt 'P -1'
_atom_sites_solution_hydrogens geom
_atom_sites_solution_primary direct
_atom_sites_solution_secondary difmap
_audit_creation_method SHELXL-2018/3
_audit_update_record
;
2020-02-25 deposited with the CCDC.	2020-05-07 downloaded from the CCDC.
;
_cell_angle_alpha 102.938(3)
_cell_angle_beta 92.159(3)
_cell_angle_gamma 109.211(3)
_cell_formula_units_Z 4
_cell_length_a 9.5981(8)
_cell_length_b 13.6324(11)
_cell_length_c 22.2398(18)
_cell_measurement_reflns_used 9737
_cell_measurement_temperature 150(2)
_cell_measurement_theta_max 31.0849
_cell_measurement_theta_min 2.2644
_cell_volume 2658.5(4)
_computing_cell_refinement 'SAINT V8.38A (Bruker, 2016)'
_computing_data_collection 'Apex3 v2018.1-0 (Bruker, 2018)'
_computing_data_reduction 'SAINT V8.38A (Bruker, 2016)'
_computing_structure_refinement
;  
SHELXL-2018/3 (Sheldrick, 2015, 2018), 
SHELXLE Rev946 (H\"ubschle et al., 2011)
;
_computing_structure_solution 'SHELXS-97 (Sheldrick, 2008)'
_diffrn_ambient_temperature 150(2)
_diffrn_detector_area_resol_mean 10.4167
_diffrn_measured_fraction_theta_full 0.996
_diffrn_measured_fraction_theta_max 0.992
_diffrn_measurement_device_type 'Bruker AXS D8 Quest CMOS diffractometer'
_diffrn_measurement_method 'omega and phi scans'
_diffrn_radiation_monochromator 'Triumph curved graphite crystal'
_diffrn_radiation_type MoK\a
_diffrn_radiation_wavelength 0.71073
_diffrn_reflns_av_R_equivalents 0.0428
_diffrn_reflns_av_unetI/netI 0.0351
_diffrn_reflns_Laue_measured_fraction_full 0.996
_diffrn_reflns_Laue_measured_fraction_max 0.992
_diffrn_reflns_limit_h_max 13
_diffrn_reflns_limit_h_min -13
_diffrn_reflns_limit_k_max 19
_diffrn_reflns_limit_k_min -19
_diffrn_reflns_limit_l_max 32
_diffrn_reflns_limit_l_min -32
_diffrn_reflns_number 71141
_diffrn_reflns_point_group_measured_fraction_full 0.996
_diffrn_reflns_point_group_measured_fraction_max 0.992
_diffrn_reflns_theta_full 25.242
_diffrn_reflns_theta_max 31.139
_diffrn_reflns_theta_min 2.264
_diffrn_source 'fine focus sealed tube X-ray source'
_diffrn_source_current '30 mA'
_diffrn_source_voltage '50 kV'
_exptl_absorpt_coefficient_mu 0.345
_exptl_absorpt_correction_T_max 0.7462
_exptl_absorpt_correction_T_min 0.6943
_exptl_absorpt_correction_type multi-scan
_exptl_absorpt_process_details
;
 SADABS 2016/2: Krause, L., Herbst-Irmer, R., Sheldrick G.M. & Stalke D.,
 J. Appl. Cryst. 48 (2015) 3-10
;
_exptl_crystal_colour colourless
_exptl_crystal_density_diffrn 1.593
_exptl_crystal_description plate
_exptl_crystal_F_000 1296
_exptl_crystal_size_max 0.240
_exptl_crystal_size_mid 0.220
_exptl_crystal_size_min 0.078
_refine_diff_density_max 0.470
_refine_diff_density_min -0.398
_refine_diff_density_rms 0.061
_refine_ls_extinction_method none
_refine_ls_goodness_of_fit_ref 1.035
_refine_ls_hydrogen_treatment constr
_refine_ls_matrix_type full
_refine_ls_number_parameters 1073
_refine_ls_number_reflns 16986
_refine_ls_number_restraints 1242
_refine_ls_restrained_S_all 1.030
_refine_ls_R_factor_all 0.0633
_refine_ls_R_factor_gt 0.0440
_refine_ls_shift/su_max 0.001
_refine_ls_shift/su_mean 0.000
_refine_ls_structure_factor_coef Fsqd
_refine_ls_weighting_details 'w=1/[\s^2^(Fo^2^)+(0.0604P)^2^+1.1539P] where P=(Fo^2^+2Fc^2^)/3'
_refine_ls_weighting_scheme calc
_refine_ls_wR_factor_gt 0.1172
_refine_ls_wR_factor_ref 0.1276
_reflns_Friedel_coverage 0.000
_reflns_number_gt 12700
_reflns_number_total 16986
_reflns_threshold_expression 'I > 2\s(I)'
_cod_data_source_file d0cp01214a2.cif
_cod_data_source_block JD_POP_PF_0m
_cod_depositor_comments 'Adding full bibliography for 7240483--7240486.cif.'
_cod_database_code 7240485
_shelx_shelxl_version_number 2018/3
_shelx_space_group_comment
;
The symmetry employed for this shelxl refinement is uniquely defined
by the following loop, which should always be used as a source of
symmetry information in preference to the above space-group names.
They are only intended as comments.
;
_shelx_estimated_absorpt_t_min 0.922
_shelx_estimated_absorpt_t_max 0.974

loop_
_space_group_symop_operation_xyz
'x, y, z'
'-x, -y, -z'

loop_
_atom_site_label
_atom_site_type_symbol
_atom_site_fract_x
_atom_site_fract_y
_atom_site_fract_z
_atom_site_U_iso_or_equiv
_atom_site_adp_type
_atom_site_occupancy
_atom_site_site_symmetry_order
_atom_site_calc_flag
_atom_site_refinement_flags_posn
_atom_site_refinement_flags_adp
_atom_site_refinement_flags_occupancy
_atom_site_disorder_assembly
_atom_site_disorder_group
F3 F 1.17210(18) 0.99828(10) 0.52884(8) 0.0586(4) Uani 0.9503(12) 1 d D U P A 1
F4 F 1.20854(19) 0.88518(11) 0.45244(6) 0.0540(4) Uani 0.9503(12) 1 d D U P A 1
F5 F 1.36565(14) 0.95446(12) 0.53441(7) 0.0565(4) Uani 0.9503(12) 1 d D U P A 1
C49 C 1.2215(2) 0.91754(16) 0.51373(9) 0.0347(4) Uani 0.9503(12) 1 d D U P A 1
S1 S 1.12433(9) 0.80830(7) 0.54849(4) 0.02601(13) Uani 0.9503(12) 1 d D U P A 1
O1 O 1.14400(17) 0.86056(13) 0.61326(6) 0.0464(4) Uani 0.9503(12) 1 d D U P A 1
O2 O 1.19032(15) 0.72863(12) 0.52884(7) 0.0383(3) Uani 0.9503(12) 1 d D U P A 1
N1 N 0.95741(15) 0.77783(12) 0.52274(7) 0.0299(3) Uani 0.9503(12) 1 d D U P A 1
S2 S 0.87408(8) 0.69111(6) 0.46141(3) 0.02465(12) Uani 0.9503(12) 1 d D U P A 1
O3 O 0.75439(18) 0.71877(15) 0.43941(8) 0.0507(4) Uani 0.9503(12) 1 d D U P A 1
O4 O 0.96350(15) 0.65729(12) 0.41752(6) 0.0386(3) Uani 0.9503(12) 1 d D U P A 1
C50 C 0.7817(2) 0.57298(16) 0.48979(9) 0.0360(4) Uani 0.9503(12) 1 d D U P A 1
F6 F 0.69240(19) 0.59253(13) 0.53149(8) 0.0621(4) Uani 0.9503(12) 1 d D U P A 1
F7 F 0.70052(18) 0.49338(11) 0.44244(7) 0.0626(4) Uani 0.9503(12) 1 d D U P A 1
F8 F 0.87876(18) 0.54071(11) 0.51565(7) 0.0584(4) Uani 0.9503(12) 1 d D U P A 1
F3B F 1.301(3) 0.909(2) 0.4700(11) 0.056(5) Uani 0.0497(12) 1 d D U P A 2
F4B F 1.108(2) 0.9525(18) 0.4809(11) 0.048(4) Uani 0.0497(12) 1 d D U P A 2
F5B F 1.288(3) 1.0112(17) 0.5571(10) 0.054(5) Uani 0.0497(12) 1 d D U P A 2
C49B C 1.209(2) 0.9281(16) 0.5109(10) 0.039(4) Uani 0.0497(12) 1 d D U P A 2
S1B S 1.122(2) 0.8113(14) 0.5405(8) 0.035(3) Uani 0.0497(12) 1 d D U P A 2
O1B O 1.031(2) 0.842(2) 0.5843(9) 0.036(4) Uani 0.0497(12) 1 d D U P A 2
O2B O 1.244(2) 0.781(2) 0.5594(11) 0.036(4) Uani 0.0497(12) 1 d D U P A 2
N1B N 1.0344(19) 0.7228(17) 0.4802(9) 0.035(3) Uani 0.0497(12) 1 d D U P A 2
S2B S 0.8716(18) 0.6895(14) 0.4496(7) 0.042(3) Uani 0.0497(12) 1 d D U P A 2
O3B O 0.804(3) 0.7683(18) 0.4657(11) 0.033(4) Uani 0.0497(12) 1 d D U P A 2
O4B O 0.859(3) 0.636(2) 0.3860(8) 0.048(5) Uani 0.0497(12) 1 d D U P A 2
C50B C 0.767(2) 0.5826(16) 0.4835(10) 0.041(4) Uani 0.0497(12) 1 d D U P A 2
F6B F 0.623(2) 0.5448(19) 0.4621(12) 0.051(5) Uani 0.0497(12) 1 d D U P A 2
F7B F 0.813(3) 0.4990(17) 0.4714(12) 0.053(5) Uani 0.0497(12) 1 d D U P A 2
F8B F 0.774(3) 0.612(2) 0.5445(9) 0.049(5) Uani 0.0497(12) 1 d D U P A 2
F9 F 0.82294(18) 0.23999(19) 0.08664(9) 0.0642(5) Uani 0.8698(16) 1 d D U P B 1
F10 F 0.6596(3) 0.09617(14) 0.03199(9) 0.0650(5) Uani 0.8698(16) 1 d D U P B 1
F11 F 0.5934(2) 0.20170(18) 0.10214(8) 0.0579(5) Uani 0.8698(16) 1 d D U P B 1
C51 C 0.6842(3) 0.1986(3) 0.05866(14) 0.0380(6) Uani 0.8698(16) 1 d D U P B 1
S3 S 0.65970(12) 0.27196(8) 0.00268(5) 0.02639(16) Uani 0.8698(16) 1 d D U P B 1
O5 O 0.6867(2) 0.37811(13) 0.03969(8) 0.0430(4) Uani 0.8698(16) 1 d D U P B 1
O6 O 0.76070(18) 0.25475(16) -0.04091(7) 0.0469(4) Uani 0.8698(16) 1 d D U P B 1
N2 N 0.49719(18) 0.20797(13) -0.02966(7) 0.0287(3) Uani 0.8698(16) 1 d D U P B 1
S4 S 0.35322(13) 0.23322(11) -0.01096(5) 0.02697(19) Uani 0.8698(16) 1 d D U P B 1
O7 O 0.36267(18) 0.29822(15) 0.04997(6) 0.0438(4) Uani 0.8698(16) 1 d D U P B 1
O8 O 0.2291(2) 0.13746(16) -0.03333(10) 0.0536(5) Uani 0.8698(16) 1 d D U P B 1
C52 C 0.3324(3) 0.3157(2) -0.06223(12) 0.0376(5) Uani 0.8698(16) 1 d D U P B 1
F12 F 0.4424(2) 0.40898(13) -0.04943(9) 0.0676(5) Uani 0.8698(16) 1 d D U P B 1
F13 F 0.3301(3) 0.26756(18) -0.12153(7) 0.0627(5) Uani 0.8698(16) 1 d D U P B 1
F14 F 0.2067(2) 0.3352(2) -0.05656(9) 0.0696(5) Uani 0.8698(16) 1 d D U P B 1
F9B F 0.7935(11) 0.1739(12) 0.0591(6) 0.064(3) Uani 0.1302(16) 1 d D U P B 2
F10B F 0.5572(15) 0.0958(9) 0.0496(6) 0.070(3) Uani 0.1302(16) 1 d D U P B 2
F11B F 0.6668(17) 0.2373(13) 0.1223(6) 0.073(3) Uani 0.1302(16) 1 d D U P B 2
C51B C 0.6648(17) 0.1896(12) 0.0636(7) 0.038(3) Uani 0.1302(16) 1 d D U P B 2
S3B S 0.6422(10) 0.2760(8) 0.0158(4) 0.0482(19) Uani 0.1302(16) 1 d D U P B 2
O5B O 0.7642(14) 0.3724(11) 0.0391(7) 0.066(4) Uani 0.1302(16) 1 d D U P B 2
O6B O 0.6312(13) 0.2129(11) -0.0473(4) 0.058(3) Uani 0.1302(16) 1 d D U P B 2
N2B N 0.4956(9) 0.2996(8) 0.0340(5) 0.0325(19) Uani 0.1302(16) 1 d D U P B 2
S4B S 0.3326(9) 0.2345(7) 0.0028(3) 0.0292(13) Uani 0.1302(16) 1 d D U P B 2
O7B O 0.2315(11) 0.2534(9) 0.0455(4) 0.038(2) Uani 0.1302(16) 1 d D U P B 2
O8B O 0.3047(12) 0.1262(7) -0.0315(5) 0.033(2) Uani 0.1302(16) 1 d D U P B 2
C52B C 0.3044(17) 0.3001(12) -0.0560(7) 0.048(3) Uani 0.1302(16) 1 d D U P B 2
F12B F 0.3249(14) 0.4031(7) -0.0315(5) 0.052(2) Uani 0.1302(16) 1 d D U P B 2
F13B F 0.3953(13) 0.2979(10) -0.0999(5) 0.049(2) Uani 0.1302(16) 1 d D U P B 2
F14B F 0.1659(11) 0.2566(11) -0.0838(5) 0.057(2) Uani 0.1302(16) 1 d D U P B 2
P1 P 0.25839(4) 0.29057(3) 0.25513(2) 0.02000(8) Uani 1 1 d . . . . .
P2 P 0.25814(4) 0.79005(3) 0.24783(2) 0.01972(8) Uani 1 1 d . . . . .
F1 F 0.7661(3) 0.64089(18) 0.21942(11) 0.0440(6) Uani 0.493(3) 1 d D . P C 1
F1D F 0.1099(19) -0.0656(11) 0.0344(6) 0.052(5) Uani 0.080(3) 1 d D . P D 2
F1C F -0.2385(7) 0.4369(6) 0.3014(3) 0.048(2) Uani 0.175(3) 1 d D . P E 2
F1B F 0.3936(6) 0.1181(4) 0.45697(19) 0.0427(12) Uani 0.251(3) 1 d D . P F 2
F2 F 0.7609(2) 1.13933(17) 0.20573(11) 0.0406(6) Uani 0.497(3) 1 d D . P G 1
F2D F 0.0921(19) 0.4133(11) 0.0392(7) 0.054(5) Uani 0.079(3) 1 d D . P H 2
F2C F 0.4202(5) 0.6458(4) 0.45982(19) 0.0401(12) Uani 0.248(3) 1 d D . P I 2
F2B F -0.2508(7) 0.9231(6) 0.2883(4) 0.052(2) Uani 0.176(3) 1 d D . P J 2
C1 C 0.41463(16) 0.39857(12) 0.24445(6) 0.0216(3) Uani 1 1 d . . . . .
C2 C 0.47346(17) 0.49205(12) 0.29292(7) 0.0256(3) Uani 1 1 d . . . . .
H2 H 0.430551 0.497299 0.330783 0.031 Uiso 1 1 calc R U . . .
C3 C 0.59400(18) 0.57653(13) 0.28552(8) 0.0293(3) Uani 1 1 d . . . . .
H3 H 0.635917 0.639493 0.318387 0.035 Uiso 1 1 calc R U . . .
C4 C 0.65258(18) 0.56777(14) 0.22932(8) 0.0313(3) Uani 1 1 d D . . . .
H4 H 0.734734 0.626025 0.224069 0.038 Uiso 0.507(3) 1 calc R U P C 2
C5 C 0.59543(19) 0.47718(14) 0.18078(8) 0.0312(3) Uani 1 1 d . . . . .
H5 H 0.637415 0.473379 0.142686 0.037 Uiso 1 1 calc R U . . .
C6 C 0.47589(17) 0.39174(13) 0.18832(7) 0.0254(3) Uani 1 1 d . . . . .
H6 H 0.435747 0.328700 0.155381 0.030 Uiso 1 1 calc R U . . .
C7 C 0.30598(16) 0.24170(11) 0.31853(6) 0.0210(3) Uani 1 1 d . . . . .
C8 C 0.44862(17) 0.28403(13) 0.35120(7) 0.0249(3) Uani 1 1 d . . . . .
H8 H 0.523282 0.340948 0.340464 0.030 Uiso 1 1 calc R U . . .
C9 C 0.48065(18) 0.24254(14) 0.39936(7) 0.0292(3) Uani 1 1 d . . . . .
H9 H 0.577558 0.270665 0.421600 0.035 Uiso 1 1 calc R U . . .
C10 C 0.3712(2) 0.16014(14) 0.41493(7) 0.0305(3) Uani 1 1 d D . . . .
H10 H 0.393603 0.132514 0.448221 0.037 Uiso 0.749(3) 1 calc R U P F 1
C11 C 0.2294(2) 0.11712(13) 0.38292(7) 0.0289(3) Uani 1 1 d . . . . .
H11 H 0.155083 0.060732 0.394251 0.035 Uiso 1 1 calc R U . . .
C12 C 0.19688(17) 0.15732(12) 0.33398(7) 0.0258(3) Uani 1 1 d . . . . .
H12 H 0.100600 0.127403 0.311123 0.031 Uiso 1 1 calc R U . . .
C13 C 0.10737(16) 0.33935(12) 0.27068(7) 0.0225(3) Uani 1 1 d . . . . .
C14 C 0.04029(18) 0.33497(14) 0.32507(7) 0.0286(3) Uani 1 1 d . . . . .
H14 H 0.074853 0.306569 0.355492 0.034 Uiso 1 1 calc R U . . .
C15 C -0.0778(2) 0.37255(15) 0.33445(8) 0.0356(4) Uani 1 1 d . . . . .
H15 H -0.123250 0.370623 0.371580 0.043 Uiso 1 1 calc R U . . .
C16 C -0.12870(19) 0.41268(15) 0.28965(9) 0.0355(4) Uani 1 1 d D . . . .
H16 H -0.210285 0.437084 0.295992 0.043 Uiso 0.825(3) 1 calc R U P E 1
C17 C -0.06212(18) 0.41771(14) 0.23559(8) 0.0317(3) Uani 1 1 d . . . . .
H17 H -0.098049 0.445341 0.205114 0.038 Uiso 1 1 calc R U . . .
C18 C 0.05718(17) 0.38222(13) 0.22622(7) 0.0278(3) Uani 1 1 d . . . . .
H18 H 0.104643 0.387005 0.189724 0.033 Uiso 1 1 calc R U . . .
C19 C 0.20485(16) 0.18162(12) 0.18671(6) 0.0225(3) Uani 1 1 d . . . . .
C20 C 0.30321(19) 0.12636(13) 0.17018(7) 0.0274(3) Uani 1 1 d . . . . .
H20 H 0.396277 0.147374 0.194711 0.033 Uiso 1 1 calc R U . . .
C21 C 0.2641(2) 0.04059(13) 0.11772(7) 0.0319(3) Uani 1 1 d . . . . .
H21 H 0.330955 0.003507 0.106014 0.038 Uiso 1 1 calc R U . . .
C22 C 0.1275(2) 0.00945(14) 0.08262(7) 0.0354(4) Uani 1 1 d D . . . .
H22 H 0.100510 -0.049739 0.047150 0.042 Uiso 0.920(3) 1 calc R U P D 1
C23 C 0.0305(2) 0.06351(15) 0.09867(8) 0.0356(4) Uani 1 1 d . . . . .
H23 H -0.062813 0.041456 0.074113 0.043 Uiso 1 1 calc R U . . .
C24 C 0.06799(17) 0.15010(13) 0.15054(7) 0.0275(3) Uani 1 1 d . . . . .
H24 H 0.001096 0.187540 0.161296 0.033 Uiso 1 1 calc R U . . .
C25 C 0.40860(16) 0.89782(12) 0.23278(6) 0.0215(3) Uani 1 1 d . . . . .
C26 C 0.47255(17) 0.88532(12) 0.17750(7) 0.0247(3) Uani 1 1 d . . . . .
H26 H 0.434209 0.819710 0.146325 0.030 Uiso 1 1 calc R U . . .
C27 C 0.59250(18) 0.96917(13) 0.16820(7) 0.0296(3) Uani 1 1 d . . . . .
H27 H 0.635792 0.961996 0.130473 0.036 Uiso 1 1 calc R U . . .
C28 C 0.64777(18) 1.06310(13) 0.21469(8) 0.0294(3) Uani 1 1 d D . . . .
H28 H 0.730986 1.119828 0.208627 0.035 Uiso 0.503(3) 1 calc R U P G 2
C29 C 0.58592(18) 1.07734(12) 0.26985(7) 0.0269(3) Uani 1 1 d . . . . .
H29 H 0.626402 1.142654 0.301142 0.032 Uiso 1 1 calc R U . . .
C30 C 0.46451(17) 0.99515(12) 0.27869(7) 0.0250(3) Uani 1 1 d . . . . .
H30 H 0.418917 1.004417 0.315716 0.030 Uiso 1 1 calc R U . . .
C31 C 0.10405(16) 0.83548(12) 0.26247(6) 0.0218(3) Uani 1 1 d . . . . .
C32 C 0.02998(17) 0.82396(13) 0.31480(7) 0.0262(3) Uani 1 1 d . . . . .
H32 H 0.061116 0.792187 0.344225 0.031 Uiso 1 1 calc R U . . .
C33 C -0.09021(19) 0.85967(15) 0.32335(8) 0.0334(3) Uani 1 1 d . . . . .
H33 H -0.140418 0.853226 0.359049 0.040 Uiso 1 1 calc R U . . .
C34 C -0.13609(19) 0.90433(15) 0.27995(9) 0.0346(4) Uani 1 1 d D . . . .
H34 H -0.218398 0.928002 0.285946 0.042 Uiso 0.824(3) 1 calc R U P J 1
C35 C -0.06386(19) 0.91517(14) 0.22771(9) 0.0331(3) Uani 1 1 d . . . . .
H35 H -0.097091 0.945606 0.198059 0.040 Uiso 1 1 calc R U . . .
C36 C 0.05706(18) 0.88147(13) 0.21885(8) 0.0284(3) Uani 1 1 d . . . . .
H36 H 0.107723 0.889534 0.183408 0.034 Uiso 1 1 calc R U . . .
C37 C 0.31596(16) 0.75213(12) 0.31387(6) 0.0211(3) Uani 1 1 d . . . . .
C38 C 0.45460(17) 0.80857(13) 0.34938(7) 0.0251(3) Uani 1 1 d . . . . .
H38 H 0.521894 0.868974 0.338616 0.030 Uiso 1 1 calc R U . . .
C39 C 0.49312(19) 0.77594(14) 0.40025(7) 0.0297(3) Uani 1 1 d . . . . .
H39 H 0.587267 0.813687 0.424345 0.036 Uiso 1 1 calc R U . . .
C40 C 0.3947(2) 0.68856(14) 0.41593(7) 0.0302(3) Uani 1 1 d D . . . .
H40 H 0.422022 0.666568 0.450849 0.036 Uiso 0.752(3) 1 calc R U P I 1
C41 C 0.2568(2) 0.63245(13) 0.38171(7) 0.0294(3) Uani 1 1 d . . . . .
H41 H 0.189486 0.573187 0.393465 0.035 Uiso 1 1 calc R U . . .
C42 C 0.21758(18) 0.66328(12) 0.33008(7) 0.0260(3) Uani 1 1 d . . . . .
H42 H 0.124019 0.624117 0.305768 0.031 Uiso 1 1 calc R U . . .
C43 C 0.20345(16) 0.67464(11) 0.18274(6) 0.0215(3) Uani 1 1 d . . . . .
C44 C 0.30254(18) 0.61917(13) 0.16799(7) 0.0275(3) Uani 1 1 d . . . . .
H44 H 0.396781 0.642851 0.192034 0.033 Uiso 1 1 calc R U . . .
C45 C 0.2620(2) 0.52949(13) 0.11804(7) 0.0316(3) Uani 1 1 d . . . . .
H45 H 0.329103 0.492211 0.107462 0.038 Uiso 1 1 calc R U . . .
C46 C 0.1237(2) 0.49430(14) 0.08361(7) 0.0341(4) Uani 1 1 d D . . . .
H46 H 0.096280 0.432520 0.049685 0.041 Uiso 0.921(3) 1 calc R U P H 1
C47 C 0.02555(19) 0.54800(14) 0.09807(7) 0.0328(3) Uani 1 1 d . . . . .
H47 H -0.069291 0.522783 0.074305 0.039 Uiso 1 1 calc R U . . .
C48 C 0.06497(17) 0.63928(13) 0.14749(7) 0.0264(3) Uani 1 1 d . . . . .
H48 H -0.001996 0.677046 0.157047 0.032 Uiso 1 1 calc R U . . .

loop_
_atom_site_aniso_label
_atom_site_aniso_U_11
_atom_site_aniso_U_22
_atom_site_aniso_U_33
_atom_site_aniso_U_23
_atom_site_aniso_U_13
_atom_site_aniso_U_12
F3 0.0675(10) 0.0285(6) 0.0785(11) 0.0135(6) 0.0106(8) 0.0146(6)
F4 0.0719(10) 0.0476(8) 0.0295(6) 0.0142(5) 0.0085(6) 0.0005(7)
F5 0.0304(6) 0.0563(8) 0.0645(9) 0.0155(7) 0.0023(6) -0.0087(6)
C49 0.0350(9) 0.0301(9) 0.0320(9) 0.0065(7) 0.0032(7) 0.0032(7)
S1 0.0220(2) 0.0309(2) 0.0216(3) 0.00668(19) -0.00021(18) 0.0048(2)
O1 0.0460(8) 0.0560(9) 0.0204(6) 0.0033(6) -0.0012(5) 0.0006(7)
O2 0.0288(6) 0.0395(8) 0.0494(8) 0.0125(6) -0.0040(6) 0.0153(6)
N1 0.0218(6) 0.0309(7) 0.0319(7) -0.0004(6) 0.0029(5) 0.0079(6)
S2 0.0204(2) 0.0305(2) 0.0228(3) 0.00591(19) -0.00075(18) 0.00940(18)
O3 0.0379(8) 0.0581(10) 0.0581(10) 0.0127(8) -0.0157(7) 0.0230(8)
O4 0.0340(7) 0.0511(8) 0.0229(6) 0.0013(5) 0.0076(5) 0.0096(6)
C50 0.0351(9) 0.0318(9) 0.0323(9) 0.0038(7) 0.0056(7) 0.0027(8)
F6 0.0536(9) 0.0598(9) 0.0595(9) 0.0109(7) 0.0339(8) 0.0017(8)
F7 0.0633(9) 0.0388(7) 0.0522(8) -0.0066(6) -0.0022(7) -0.0131(7)
F8 0.0692(10) 0.0455(8) 0.0692(10) 0.0313(7) 0.0057(8) 0.0203(7)
F3B 0.055(9) 0.050(8) 0.037(8) -0.004(7) 0.013(8) -0.009(8)
F4B 0.050(8) 0.044(8) 0.052(8) 0.031(7) 0.002(7) 0.004(7)
F5B 0.046(8) 0.041(8) 0.056(9) 0.006(8) 0.000(8) -0.006(8)
C49B 0.038(5) 0.036(5) 0.036(5) 0.011(5) 0.002(5) 0.001(5)
S1B 0.034(4) 0.039(4) 0.028(4) 0.003(3) 0.001(3) 0.009(4)
O1B 0.034(8) 0.050(8) 0.019(7) 0.002(7) 0.017(6) 0.009(7)
O2B 0.036(8) 0.045(8) 0.033(8) 0.013(7) -0.012(7) 0.020(7)
N1B 0.026(4) 0.039(4) 0.029(4) 0.003(4) -0.003(4) 0.003(4)
S2B 0.035(4) 0.043(4) 0.028(4) 0.005(3) -0.007(3) -0.008(3)
O3B 0.024(7) 0.045(8) 0.032(8) 0.009(7) -0.009(7) 0.015(7)
O4B 0.038(8) 0.058(9) 0.028(8) -0.002(8) 0.000(7) 0.000(8)
C50B 0.036(5) 0.041(5) 0.037(5) 0.003(5) 0.002(5) 0.006(5)
F6B 0.034(8) 0.049(8) 0.059(9) 0.008(8) -0.004(7) 0.004(7)
F7B 0.052(8) 0.041(8) 0.056(9) 0.006(8) -0.003(8) 0.007(8)
F8B 0.046(8) 0.056(9) 0.034(8) 0.010(7) 0.023(7) 0.004(8)
F9 0.0415(9) 0.1048(16) 0.0531(10) 0.0317(10) -0.0103(7) 0.0282(10)
F10 0.0904(14) 0.0531(9) 0.0677(11) 0.0249(8) 0.0080(10) 0.0398(10)
F11 0.0603(11) 0.0964(15) 0.0429(9) 0.0415(9) 0.0265(8) 0.0427(11)
C51 0.0364(12) 0.0537(14) 0.0308(11) 0.0144(10) 0.0054(9) 0.0221(11)
S3 0.0240(3) 0.0315(3) 0.0210(4) 0.0071(2) -0.0009(2) 0.0061(2)
O5 0.0335(9) 0.0299(8) 0.0502(9) 0.0000(6) -0.0094(8) -0.0007(7)
O6 0.0373(8) 0.0756(12) 0.0340(8) 0.0222(8) 0.0145(6) 0.0209(8)
N2 0.0300(8) 0.0297(8) 0.0210(7) -0.0020(5) -0.0054(5) 0.0098(6)
S4 0.0239(3) 0.0312(3) 0.0195(4) 0.0023(3) -0.0026(3) 0.0046(2)
O7 0.0424(9) 0.0684(11) 0.0182(6) -0.0004(6) 0.0021(6) 0.0239(8)
O8 0.0300(9) 0.0454(10) 0.0660(12) 0.0091(8) -0.0060(8) -0.0076(8)
C52 0.0430(13) 0.0492(13) 0.0284(10) 0.0099(9) -0.0003(9) 0.0265(11)
F12 0.0782(13) 0.0456(9) 0.0803(12) 0.0307(8) -0.0037(10) 0.0150(9)
F13 0.0884(14) 0.0909(14) 0.0228(7) 0.0119(8) -0.0008(8) 0.0517(12)
F14 0.0629(12) 0.1083(17) 0.0654(11) 0.0275(11) 0.0072(9) 0.0623(13)
F9B 0.035(5) 0.088(7) 0.070(6) 0.012(5) -0.018(4) 0.032(5)
F10B 0.074(6) 0.061(6) 0.081(7) 0.033(5) -0.002(6) 0.021(5)
F11B 0.069(7) 0.103(8) 0.053(6) 0.024(6) 0.007(5) 0.035(6)
C51B 0.040(5) 0.055(4) 0.032(4) 0.028(4) -0.008(4) 0.023(4)
S3B 0.037(3) 0.066(3) 0.026(3) 0.006(2) -0.006(2) 0.002(2)
O5B 0.034(6) 0.060(7) 0.077(8) 0.010(6) -0.013(6) -0.013(6)
O6B 0.045(5) 0.092(7) 0.026(4) 0.001(5) 0.000(4) 0.018(5)
N2B 0.030(3) 0.034(3) 0.026(3) 0.003(3) -0.006(3) 0.005(3)
S4B 0.032(2) 0.0291(18) 0.026(3) 0.006(2) -0.0002(19) 0.0116(17)
O7B 0.035(5) 0.057(6) 0.025(4) 0.010(4) 0.012(3) 0.020(4)
O8B 0.026(4) 0.023(4) 0.042(5) 0.005(3) -0.003(4) 0.003(4)
C52B 0.047(5) 0.055(5) 0.034(5) 0.003(4) 0.004(4) 0.014(4)
F12B 0.073(6) 0.043(4) 0.058(5) 0.024(4) 0.010(5) 0.036(4)
F13B 0.057(6) 0.074(6) 0.026(4) 0.021(4) 0.022(4) 0.028(5)
F14B 0.044(5) 0.084(6) 0.054(5) 0.022(5) -0.008(4) 0.033(5)
P1 0.01890(16) 0.02423(18) 0.01555(15) 0.00324(12) 0.00061(12) 0.00706(14)
P2 0.01972(16) 0.02289(17) 0.01588(15) 0.00388(12) 0.00141(12) 0.00725(14)
F1 0.0355(12) 0.0343(12) 0.0486(13) 0.0099(10) 0.0112(10) -0.0061(9)
F1D 0.057(10) 0.043(8) 0.041(8) -0.011(6) 0.006(7) 0.012(7)
F1C 0.030(3) 0.074(5) 0.065(5) 0.036(4) 0.020(3) 0.037(3)
F1B 0.059(3) 0.047(3) 0.028(2) 0.0189(18) -0.0035(18) 0.021(2)
F2 0.0314(11) 0.0313(11) 0.0480(13) 0.0083(9) 0.0141(9) -0.0035(9)
F2D 0.058(10) 0.042(8) 0.047(9) -0.021(7) -0.007(7) 0.021(8)
F2C 0.054(3) 0.049(3) 0.030(2) 0.0195(18) 0.0020(18) 0.027(2)
F2B 0.034(3) 0.068(5) 0.079(5) 0.031(4) 0.024(3) 0.038(3)
C1 0.0205(6) 0.0259(7) 0.0191(6) 0.0054(5) 0.0025(5) 0.0090(5)
C2 0.0262(7) 0.0259(7) 0.0228(7) 0.0019(5) 0.0066(5) 0.0088(6)
C3 0.0284(7) 0.0254(7) 0.0303(8) 0.0012(6) 0.0027(6) 0.0081(6)
C4 0.0247(7) 0.0357(9) 0.0358(8) 0.0142(7) 0.0077(6) 0.0096(7)
C5 0.0298(8) 0.0408(9) 0.0269(7) 0.0137(6) 0.0097(6) 0.0131(7)
C6 0.0271(7) 0.0309(7) 0.0186(6) 0.0060(5) 0.0038(5) 0.0107(6)
C7 0.0215(6) 0.0238(6) 0.0168(6) 0.0025(5) 0.0007(5) 0.0085(5)
C8 0.0229(7) 0.0308(7) 0.0201(6) 0.0048(5) 0.0006(5) 0.0094(6)
C9 0.0296(8) 0.0372(9) 0.0213(7) 0.0036(6) -0.0032(5) 0.0152(7)
C10 0.0441(9) 0.0326(8) 0.0206(7) 0.0058(6) 0.0036(6) 0.0213(7)
C11 0.0378(8) 0.0243(7) 0.0264(7) 0.0078(6) 0.0081(6) 0.0119(7)
C12 0.0250(7) 0.0245(7) 0.0252(7) 0.0040(5) 0.0006(5) 0.0068(6)
C13 0.0203(6) 0.0245(7) 0.0219(6) 0.0056(5) 0.0028(5) 0.0069(5)
C14 0.0297(8) 0.0357(8) 0.0247(7) 0.0099(6) 0.0068(6) 0.0150(7)
C15 0.0334(9) 0.0459(10) 0.0356(9) 0.0143(7) 0.0158(7) 0.0204(8)
C16 0.0260(8) 0.0382(9) 0.0480(10) 0.0153(8) 0.0103(7) 0.0148(7)
C17 0.0268(7) 0.0332(8) 0.0403(9) 0.0169(7) 0.0036(6) 0.0120(7)
C18 0.0258(7) 0.0316(8) 0.0298(7) 0.0143(6) 0.0061(6) 0.0102(6)
C19 0.0240(7) 0.0248(7) 0.0165(6) 0.0038(5) 0.0000(5) 0.0067(6)
C20 0.0322(8) 0.0301(8) 0.0220(7) 0.0049(6) -0.0006(6) 0.0149(7)
C21 0.0456(10) 0.0294(8) 0.0234(7) 0.0048(6) 0.0057(6) 0.0177(7)
C22 0.0502(10) 0.0287(8) 0.0200(7) 0.0013(6) 0.0008(7) 0.0077(8)
C23 0.0343(9) 0.0380(9) 0.0234(7) 0.0008(6) -0.0057(6) 0.0035(7)
C24 0.0233(7) 0.0324(8) 0.0223(7) 0.0029(6) -0.0022(5) 0.0068(6)
C25 0.0209(6) 0.0242(7) 0.0200(6) 0.0054(5) 0.0036(5) 0.0087(5)
C26 0.0267(7) 0.0268(7) 0.0193(6) 0.0040(5) 0.0038(5) 0.0087(6)
C27 0.0298(8) 0.0329(8) 0.0276(7) 0.0087(6) 0.0101(6) 0.0114(7)
C28 0.0251(7) 0.0295(8) 0.0355(8) 0.0117(6) 0.0058(6) 0.0092(6)
C29 0.0270(7) 0.0225(7) 0.0292(7) 0.0021(5) 0.0023(6) 0.0091(6)
C30 0.0264(7) 0.0251(7) 0.0232(7) 0.0025(5) 0.0042(5) 0.0107(6)
C31 0.0204(6) 0.0242(7) 0.0205(6) 0.0050(5) 0.0025(5) 0.0076(5)
C32 0.0260(7) 0.0307(8) 0.0213(6) 0.0048(5) 0.0048(5) 0.0098(6)
C33 0.0287(8) 0.0386(9) 0.0337(8) 0.0071(7) 0.0102(6) 0.0132(7)
C34 0.0237(7) 0.0345(9) 0.0472(10) 0.0096(7) 0.0076(7) 0.0122(7)
C35 0.0277(8) 0.0337(8) 0.0440(9) 0.0178(7) 0.0038(7) 0.0131(7)
C36 0.0272(7) 0.0314(8) 0.0311(8) 0.0148(6) 0.0066(6) 0.0112(6)
C37 0.0231(6) 0.0252(7) 0.0156(6) 0.0036(5) 0.0015(5) 0.0103(5)
C38 0.0227(7) 0.0289(7) 0.0237(7) 0.0065(5) 0.0004(5) 0.0092(6)
C39 0.0297(8) 0.0373(9) 0.0236(7) 0.0046(6) -0.0034(6) 0.0165(7)
C40 0.0422(9) 0.0379(9) 0.0203(7) 0.0095(6) 0.0060(6) 0.0248(8)
C41 0.0372(8) 0.0295(8) 0.0267(7) 0.0107(6) 0.0076(6) 0.0153(7)
C42 0.0283(7) 0.0254(7) 0.0228(7) 0.0046(5) 0.0013(5) 0.0085(6)
C43 0.0233(6) 0.0234(7) 0.0160(6) 0.0038(5) 0.0018(5) 0.0065(5)
C44 0.0309(8) 0.0284(7) 0.0240(7) 0.0045(6) 0.0001(6) 0.0131(6)
C45 0.0438(9) 0.0280(8) 0.0262(7) 0.0056(6) 0.0065(6) 0.0173(7)
C46 0.0473(10) 0.0270(8) 0.0208(7) 0.0014(6) 0.0026(6) 0.0068(7)
C47 0.0317(8) 0.0340(8) 0.0232(7) 0.0020(6) -0.0022(6) 0.0030(7)
C48 0.0235(7) 0.0306(8) 0.0216(6) 0.0044(6) -0.0002(5) 0.0065(6)

loop_
_atom_type_symbol
_atom_type_description
_atom_type_scat_dispersion_real
_atom_type_scat_dispersion_imag
_atom_type_scat_source
C C 0.0033 0.0016 'International Tables Vol C Tables 4.2.6.8 and 6.1.1.4'
H H 0.0000 0.0000 'International Tables Vol C Tables 4.2.6.8 and 6.1.1.4'
N N 0.0061 0.0033 'International Tables Vol C Tables 4.2.6.8 and 6.1.1.4'
O O 0.0106 0.0060 'International Tables Vol C Tables 4.2.6.8 and 6.1.1.4'
F F 0.0171 0.0103 'International Tables Vol C Tables 4.2.6.8 and 6.1.1.4'
P P 0.1023 0.0942 'International Tables Vol C Tables 4.2.6.8 and 6.1.1.4'
S S 0.1246 0.1234 'International Tables Vol C Tables 4.2.6.8 and 6.1.1.4'

loop_
_geom_angle_atom_site_label_1
_geom_angle_atom_site_label_2
_geom_angle_atom_site_label_3
_geom_angle
_geom_angle_site_symmetry_1
_geom_angle_site_symmetry_3
_geom_angle_publ_flag
F3 C49 F4 108.77(19) . . ?
F3 C49 F5 107.62(17) . . ?
F4 C49 F5 107.45(18) . . ?
F3 C49 S1 111.52(15) . . ?
F4 C49 S1 111.84(14) . . ?
F5 C49 S1 109.48(15) . . ?
O2 S1 O1 118.56(11) . . ?
O2 S1 N1 116.37(10) . . ?
O1 S1 N1 108.34(10) . . ?
O2 S1 C49 104.99(10) . . ?
O1 S1 C49 103.02(10) . . ?
N1 S1 C49 103.45(10) . . ?
S1 N1 S2 125.87(10) . . ?
O4 S2 O3 118.22(11) . . ?
O4 S2 N1 117.08(9) . . ?
O3 S2 N1 108.35(10) . . ?
O4 S2 C50 104.58(10) . . ?
O3 S2 C50 103.68(11) . . ?
N1 S2 C50 102.71(9) . . ?
F8 C50 F7 108.14(19) . . ?
F8 C50 F6 108.15(18) . . ?
F7 C50 F6 108.30(18) . . ?
F8 C50 S2 111.39(14) . . ?
F7 C50 S2 109.28(14) . . ?
F6 C50 S2 111.46(16) . . ?
F4B C49B F5B 110.4(19) . . ?
F4B C49B F3B 106.5(19) . . ?
F5B C49B F3B 107.9(18) . . ?
F4B C49B S1B 110.9(14) . . ?
F5B C49B S1B 110.3(15) . . ?
F3B C49B S1B 110.7(15) . . ?
O1B S1B O2B 120.7(17) . . ?
O1B S1B N1B 114.7(15) . . ?
O2B S1B N1B 106.2(15) . . ?
O1B S1B C49B 105.7(14) . . ?
O2B S1B C49B 104.6(14) . . ?
N1B S1B C49B 103.1(13) . . ?
S2B N1B S1B 130.9(15) . . ?
O3B S2B O4B 118.6(17) . . ?
O3B S2B N1B 115.4(14) . . ?
O4B S2B N1B 109.8(15) . . ?
O3B S2B C50B 104.2(13) . . ?
O4B S2B C50B 102.6(14) . . ?
N1B S2B C50B 104.1(13) . . ?
F8B C50B F7B 106.0(18) . . ?
F8B C50B F6B 105.6(18) . . ?
F7B C50B F6B 106.3(18) . . ?
F8B C50B S2B 113.7(16) . . ?
F7B C50B S2B 112.7(16) . . ?
F6B C50B S2B 111.9(15) . . ?
F10 C51 F9 106.9(2) . . ?
F10 C51 F11 107.4(3) . . ?
F9 C51 F11 108.1(2) . . ?
F10 C51 S3 112.1(2) . . ?
F9 C51 S3 110.2(2) . . ?
F11 C51 S3 112.0(2) . . ?
O5 S3 O6 118.94(13) . . ?
O5 S3 N2 116.34(12) . . ?
O6 S3 N2 108.46(11) . . ?
O5 S3 C51 103.98(13) . . ?
O6 S3 C51 103.23(12) . . ?
N2 S3 C51 103.71(12) . . ?
S3 N2 S4 126.19(11) . . ?
O8 S4 O7 119.51(14) . . ?
O8 S4 N2 107.79(14) . . ?
O7 S4 N2 116.91(11) . . ?
O8 S4 C52 102.76(14) . . ?
O7 S4 C52 104.37(14) . . ?
N2 S4 C52 103.07(12) . . ?
F12 C52 F14 107.8(2) . . ?
F12 C52 F13 107.4(2) . . ?
F14 C52 F13 107.7(2) . . ?
F12 C52 S4 111.67(17) . . ?
F14 C52 S4 110.56(19) . . ?
F13 C52 S4 111.55(19) . . ?
F10B C51B F11B 108.8(14) . . ?
F10B C51B F9B 108.6(13) . . ?
F11B C51B F9B 106.4(13) . . ?
F10B C51B S3B 112.4(10) . . ?
F11B C51B S3B 108.7(11) . . ?
F9B C51B S3B 111.6(11) . . ?
O5B S3B O6B 120.1(10) . . ?
O5B S3B N2B 107.5(10) . . ?
O6B S3B N2B 115.1(8) . . ?
O5B S3B C51B 103.7(9) . . ?
O6B S3B C51B 103.9(9) . . ?
N2B S3B C51B 104.8(7) . . ?
S4B N2B S3B 127.3(8) . . ?
O7B S4B O8B 117.8(8) . . ?
O7B S4B N2B 109.3(7) . . ?
O8B S4B N2B 116.2(8) . . ?
O7B S4B C52B 103.4(8) . . ?
O8B S4B C52B 103.6(7) . . ?
N2B S4B C52B 104.7(7) . . ?
F14B C52B F12B 105.7(13) . . ?
F14B C52B F13B 107.8(12) . . ?
F12B C52B F13B 106.5(12) . . ?
F14B C52B S4B 111.1(10) . . ?
F12B C52B S4B 111.4(10) . . ?
F13B C52B S4B 113.9(10) . . ?
C1 P1 C19 110.25(7) . . ?
C1 P1 C7 110.04(7) . . ?
C19 P1 C7 107.85(7) . . ?
C1 P1 C13 108.36(7) . . ?
C19 P1 C13 109.96(7) . . ?
C7 P1 C13 110.39(7) . . ?
C37 P2 C25 109.43(7) . . ?
C37 P2 C31 110.38(7) . . ?
C25 P2 C31 108.30(7) . . ?
C37 P2 C43 108.08(7) . . ?
C25 P2 C43 110.98(7) . . ?
C31 P2 C43 109.69(7) . . ?
C6 C1 C2 119.99(14) . . ?
C6 C1 P1 120.91(11) . . ?
C2 C1 P1 119.09(11) . . ?
C3 C2 C1 119.97(14) . . ?
C3 C2 H2 120.0 . . ?
C1 C2 H2 120.0 . . ?
C2 C3 C4 118.88(15) . . ?
C2 C3 H3 120.6 . . ?
C4 C3 H3 120.6 . . ?
F1 C4 C5 115.14(18) . . ?
F1 C4 C3 122.67(19) . . ?
C5 C4 C3 122.14(15) . . ?
C5 C4 H4 118.9 . . ?
C3 C4 H4 118.9 . . ?
C4 C5 C6 119.14(14) . . ?
C4 C5 H5 120.4 . . ?
C6 C5 H5 120.4 . . ?
C5 C6 C1 119.87(14) . . ?
C5 C6 H6 120.1 . . ?
C1 C6 H6 120.1 . . ?
C12 C7 C8 120.05(13) . . ?
C12 C7 P1 118.14(11) . . ?
C8 C7 P1 121.79(11) . . ?
C9 C8 C7 119.67(14) . . ?
C9 C8 H8 120.2 . . ?
C7 C8 H8 120.2 . . ?
C10 C9 C8 119.81(15) . . ?
C10 C9 H9 120.1 . . ?
C8 C9 H9 120.1 . . ?
F1B C10 C9 122.9(3) . . ?
F1B C10 C11 115.8(3) . . ?
C9 C10 C11 121.23(15) . . ?
C9 C10 H10 119.4 . . ?
C11 C10 H10 119.4 . . ?
C10 C11 C12 119.32(15) . . ?
C10 C11 H11 120.3 . . ?
C12 C11 H11 120.3 . . ?
C11 C12 C7 119.90(14) . . ?
C11 C12 H12 120.1 . . ?
C7 C12 H12 120.1 . . ?
C14 C13 C18 120.12(14) . . ?
C14 C13 P1 121.83(11) . . ?
C18 C13 P1 118.05(11) . . ?
C15 C14 C13 119.52(15) . . ?
C15 C14 H14 120.2 . . ?
C13 C14 H14 120.2 . . ?
C16 C15 C14 119.96(15) . . ?
C16 C15 H15 120.0 . . ?
C14 C15 H15 120.0 . . ?
F1C C16 C15 113.9(4) . . ?
F1C C16 C17 125.2(4) . . ?
C15 C16 C17 120.82(16) . . ?
C15 C16 H16 119.6 . . ?
C17 C16 H16 119.6 . . ?
C16 C17 C18 119.74(15) . . ?
C16 C17 H17 120.1 . . ?
C18 C17 H17 120.1 . . ?
C17 C18 C13 119.81(14) . . ?
C17 C18 H18 120.1 . . ?
C13 C18 H18 120.1 . . ?
C24 C19 C20 119.82(14) . . ?
C24 C19 P1 121.76(12) . . ?
C20 C19 P1 118.42(11) . . ?
C21 C20 C19 119.78(15) . . ?
C21 C20 H20 120.1 . . ?
C19 C20 H20 120.1 . . ?
C22 C21 C20 119.85(16) . . ?
C22 C21 H21 120.1 . . ?
C20 C21 H21 120.1 . . ?
F1D C22 C23 126.1(8) . . ?
F1D C22 C21 113.2(8) . . ?
C23 C22 C21 120.60(15) . . ?
C23 C22 H22 119.7 . . ?
C21 C22 H22 119.7 . . ?
C22 C23 C24 120.48(16) . . ?
C22 C23 H23 119.8 . . ?
C24 C23 H23 119.8 . . ?
C23 C24 C19 119.47(16) . . ?
C23 C24 H24 120.3 . . ?
C19 C24 H24 120.3 . . ?
C26 C25 C30 120.12(14) . . ?
C26 C25 P2 121.23(11) . . ?
C30 C25 P2 118.63(11) . . ?
C27 C26 C25 119.80(14) . . ?
C27 C26 H26 120.1 . . ?
C25 C26 H26 120.1 . . ?
C28 C27 C26 118.96(14) . . ?
C28 C27 H27 120.5 . . ?
C26 C27 H27 120.5 . . ?
F2 C28 C27 118.11(17) . . ?
F2 C28 C29 119.68(17) . . ?
C27 C28 C29 122.21(15) . . ?
C27 C28 H28 118.9 . . ?
C29 C28 H28 118.9 . . ?
C30 C29 C28 119.02(14) . . ?
C30 C29 H29 120.5 . . ?
C28 C29 H29 120.5 . . ?
C29 C30 C25 119.85(14) . . ?
C29 C30 H30 120.1 . . ?
C25 C30 H30 120.1 . . ?
C32 C31 C36 120.25(14) . . ?
C32 C31 P2 121.85(11) . . ?
C36 C31 P2 117.89(11) . . ?
C33 C32 C31 119.28(15) . . ?
C33 C32 H32 120.4 . . ?
C31 C32 H32 120.4 . . ?
C34 C33 C32 120.00(15) . . ?
C34 C33 H33 120.0 . . ?
C32 C33 H33 120.0 . . ?
F2B C34 C33 115.0(4) . . ?
F2B C34 C35 123.7(4) . . ?
C33 C34 C35 120.99(16) . . ?
C33 C34 H34 119.5 . . ?
C35 C34 H34 119.5 . . ?
C34 C35 C36 119.84(16) . . ?
C34 C35 H35 120.1 . . ?
C36 C35 H35 120.1 . . ?
C35 C36 C31 119.64(15) . . ?
C35 C36 H36 120.2 . . ?
C31 C36 H36 120.2 . . ?
C42 C37 C38 119.75(13) . . ?
C42 C37 P2 118.05(11) . . ?
C38 C37 P2 122.20(11) . . ?
C39 C38 C37 119.69(15) . . ?
C39 C38 H38 120.2 . . ?
C37 C38 H38 120.2 . . ?
C40 C39 C38 119.95(15) . . ?
C40 C39 H39 120.0 . . ?
C38 C39 H39 120.0 . . ?
F2C C40 C39 126.1(3) . . ?
F2C C40 C41 112.6(3) . . ?
C39 C40 C41 121.14(14) . . ?
C39 C40 H40 119.4 . . ?
C41 C40 H40 119.4 . . ?
C40 C41 C42 119.54(15) . . ?
C40 C41 H41 120.2 . . ?
C42 C41 H41 120.2 . . ?
C41 C42 C37 119.92(14) . . ?
C41 C42 H42 120.0 . . ?
C37 C42 H42 120.0 . . ?
C48 C43 C44 120.00(13) . . ?
C48 C43 P2 121.26(12) . . ?
C44 C43 P2 118.74(11) . . ?
C45 C44 C43 119.57(15) . . ?
C45 C44 H44 120.2 . . ?
C43 C44 H44 120.2 . . ?
C46 C45 C44 120.08(16) . . ?
C46 C45 H45 120.0 . . ?
C44 C45 H45 120.0 . . ?
F2D C46 C47 121.5(8) . . ?
F2D C46 C45 117.8(8) . . ?
C47 C46 C45 120.65(15) . . ?
C47 C46 H46 119.7 . . ?
C45 C46 H46 119.7 . . ?
C46 C47 C48 120.21(16) . . ?
C46 C47 H47 119.9 . . ?
C48 C47 H47 119.9 . . ?
C43 C48 C47 119.48(15) . . ?
C43 C48 H48 120.3 . . ?
C47 C48 H48 120.3 . . ?

loop_
_geom_bond_atom_site_label_1
_geom_bond_atom_site_label_2
_geom_bond_distance
_geom_bond_site_symmetry_2
_geom_bond_publ_flag
F3 C49 1.319(3) . ?
F4 C49 1.323(2) . ?
F5 C49 1.330(2) . ?
C49 S1 1.828(2) . ?
S1 O2 1.4258(16) . ?
S1 O1 1.4317(15) . ?
S1 N1 1.5663(16) . ?
N1 S2 1.5721(15) . ?
S2 O4 1.4226(14) . ?
S2 O3 1.4236(15) . ?
S2 C50 1.826(2) . ?
C50 F8 1.317(3) . ?
C50 F7 1.328(2) . ?
C50 F6 1.329(2) . ?
F3B C49B 1.338(16) . ?
F4B C49B 1.328(16) . ?
F5B C49B 1.329(16) . ?
C49B S1B 1.817(15) . ?
S1B O1B 1.419(15) . ?
S1B O2B 1.442(15) . ?
S1B N1B 1.575(14) . ?
N1B S2B 1.558(14) . ?
S2B O3B 1.420(14) . ?
S2B O4B 1.420(14) . ?
S2B C50B 1.812(15) . ?
C50B F8B 1.319(16) . ?
C50B F7B 1.331(16) . ?
C50B F6B 1.332(16) . ?
F9 C51 1.328(3) . ?
F10 C51 1.326(3) . ?
F11 C51 1.329(3) . ?
C51 S3 1.816(3) . ?
S3 O5 1.4292(19) . ?
S3 O6 1.4328(18) . ?
S3 N2 1.5654(18) . ?
N2 S4 1.579(2) . ?
S4 O8 1.419(2) . ?
S4 O7 1.4246(17) . ?
S4 C52 1.819(3) . ?
C52 F12 1.321(3) . ?
C52 F14 1.323(3) . ?
C52 F13 1.331(3) . ?
F9B C51B 1.325(14) . ?
F10B C51B 1.315(14) . ?
F11B C51B 1.318(15) . ?
C51B S3B 1.811(13) . ?
S3B O5B 1.415(11) . ?
S3B O6B 1.451(11) . ?
S3B N2B 1.591(11) . ?
N2B S4B 1.564(10) . ?
S4B O7B 1.427(9) . ?
S4B O8B 1.433(10) . ?
S4B C52B 1.799(13) . ?
C52B F14B 1.326(14) . ?
C52B F12B 1.332(14) . ?
C52B F13B 1.335(14) . ?
P1 C1 1.7898(15) . ?
P1 C19 1.7923(14) . ?
P1 C7 1.7923(14) . ?
P1 C13 1.7979(15) . ?
P2 C37 1.7887(14) . ?
P2 C25 1.7934(15) . ?
P2 C31 1.7960(15) . ?
P2 C43 1.7960(14) . ?
F1 C4 1.277(3) . ?
F1D C22 1.267(10) . ?
F1C C16 1.224(6) . ?
F1B C10 1.247(4) . ?
F2 C28 1.291(2) . ?
F2D C46 1.247(10) . ?
F2C C40 1.298(4) . ?
F2B C34 1.221(6) . ?
C1 C6 1.3973(19) . ?
C1 C2 1.404(2) . ?
C2 C3 1.384(2) . ?
C2 H2 0.9500 . ?
C3 C4 1.387(2) . ?
C3 H3 0.9500 . ?
C4 C5 1.380(2) . ?
C4 H4 0.9500 . ?
C5 C6 1.387(2) . ?
C5 H5 0.9500 . ?
C6 H6 0.9500 . ?
C7 C12 1.396(2) . ?
C7 C8 1.397(2) . ?
C8 C9 1.387(2) . ?
C8 H8 0.9500 . ?
C9 C10 1.382(2) . ?
C9 H9 0.9500 . ?
C10 C11 1.385(2) . ?
C10 H10 0.9500 . ?
C11 C12 1.392(2) . ?
C11 H11 0.9500 . ?
C12 H12 0.9500 . ?
C13 C14 1.395(2) . ?
C13 C18 1.400(2) . ?
C14 C15 1.394(2) . ?
C14 H14 0.9500 . ?
C15 C16 1.383(3) . ?
C15 H15 0.9500 . ?
C16 C17 1.387(2) . ?
C16 H16 0.9500 . ?
C17 C18 1.388(2) . ?
C17 H17 0.9500 . ?
C18 H18 0.9500 . ?
C19 C24 1.397(2) . ?
C19 C20 1.401(2) . ?
C20 C21 1.392(2) . ?
C20 H20 0.9500 . ?
C21 C22 1.384(3) . ?
C21 H21 0.9500 . ?
C22 C23 1.378(3) . ?
C22 H22 0.9500 . ?
C23 C24 1.390(2) . ?
C23 H23 0.9500 . ?
C24 H24 0.9500 . ?
C25 C26 1.3963(19) . ?
C25 C30 1.405(2) . ?
C26 C27 1.390(2) . ?
C26 H26 0.9500 . ?
C27 C28 1.382(2) . ?
C27 H27 0.9500 . ?
C28 C29 1.385(2) . ?
C28 H28 0.9500 . ?
C29 C30 1.382(2) . ?
C29 H29 0.9500 . ?
C30 H30 0.9500 . ?
C31 C32 1.398(2) . ?
C31 C36 1.401(2) . ?
C32 C33 1.396(2) . ?
C32 H32 0.9500 . ?
C33 C34 1.380(3) . ?
C33 H33 0.9500 . ?
C34 C35 1.386(3) . ?
C34 H34 0.9500 . ?
C35 C36 1.387(2) . ?
C35 H35 0.9500 . ?
C36 H36 0.9500 . ?
C37 C42 1.399(2) . ?
C37 C38 1.400(2) . ?
C38 C39 1.384(2) . ?
C38 H38 0.9500 . ?
C39 C40 1.380(2) . ?
C39 H39 0.9500 . ?
C40 C41 1.383(2) . ?
C40 H40 0.9500 . ?
C41 C42 1.387(2) . ?
C41 H41 0.9500 . ?
C42 H42 0.9500 . ?
C43 C48 1.394(2) . ?
C43 C44 1.404(2) . ?
C44 C45 1.388(2) . ?
C44 H44 0.9500 . ?
C45 C46 1.385(3) . ?
C45 H45 0.9500 . ?
C46 C47 1.378(3) . ?
C46 H46 0.9500 . ?
C47 C48 1.395(2) . ?
C47 H47 0.9500 . ?
C48 H48 0.9500 . ?
